data_4121272
loop_
_publ_author_name
'Wataru Kosaka'
'Kayo Yamagishi'
'Akihiro Hori'
'Hiroshi Sato'
'Ryotaro Matsuda'
'Susumu Kitagawa'
'Masaki Takata'
'Hitoshi Miyasaka'

_publ_section_title
;
 Selective NO Trapping in the Pores of Chain-Type Complex Assemblies Based
 on Electronically Activated Paddlewheel-Type [Ru2II,II]/[Rh2II,II] Dimers
;
_journal_name_full 'Journal of the American Chemical Society'
_journal_page_first 18469
_journal_page_last 18480
_journal_paper_doi 10.1021/ja4076056
_journal_volume 135
_journal_year 2013
_chemical_formula_moiety 'C44 H32 Cl4 N2 O12 Ru2, 2(C O2)'
_chemical_formula_sum 'C46 H32 Cl4 N2 O16 Ru2'
_chemical_formula_weight 1212.70
_chemical_name_common '[Ru2(4-Cl-2-OMe-PhCO2)4(phz)]2(CO2)'
_chemical_name_systematic ' ?'
_space_group_IT_number 2
_symmetry_cell_setting triclinic
_symmetry_Int_Tables_number 2
_symmetry_space_group_name_Hall '-P 1'
_symmetry_space_group_name_H-M 'P -1'
_cell_angle_alpha 85.399(4)
_cell_angle_beta 101.235(6)
_cell_angle_gamma 83.334(4)
_cell_formula_units_Z 1
_cell_length_a 9.7304(3)
_cell_length_b 11.9815(3)
_cell_length_c 10.6288(4)
_cell_measurement_temperature 195(1)
_cell_volume 1200.45(7)
_computing_cell_refinement 'RIETAN-FP (Izumi and Momma, 2007)'
_computing_molecular_graphics 'VESTA (Momma and Izumi, 2008)'
_computing_structure_refinement 'RIETAN-FP (Izumi and Momma, 2007)'
_computing_structure_solution FOX
_diffrn_ambient_temperature 195(1)
_diffrn_detector 'imaging plate'
_diffrn_measurement_device_type debye-scherrer
_diffrn_radiation_monochromator 'Si crystal'
_diffrn_radiation_type synchrotron
_diffrn_radiation_wavelength 0.799330
_diffrn_source synchrotron
_exptl_crystal_density_diffrn 1.6775
_exptl_crystal_F_000 606.00
_pd_calc_method 'Rietveld Refinement'
_pd_char_colour dark_brown
_pd_instr_location ' ?'
_pd_meas_2theta_range_inc 0.0100
_pd_meas_2theta_range_max 78.0500
_pd_meas_2theta_range_min 2.0000
_pd_meas_number_of_points 7606
_pd_meas_scan_method step
_pd_proc_2theta_range_inc 0.0100
_pd_proc_2theta_range_max 50.0000
_pd_proc_2theta_range_min 3.0000
_pd_proc_ls_background_function 'composite background function'
_pd_proc_ls_pref_orient_corr ' ?'
_pd_proc_ls_profile_function 'split Pearson VII function'
_pd_proc_ls_prof_R_factor 0.03910
_pd_proc_ls_prof_wR_expected 0.00835
_pd_proc_ls_prof_wR_factor 0.05774
_pd_spec_mounting ' ?'
_pd_spec_mount_mode reflection
_refine_diff_density_max 0.0
_refine_diff_density_min 0.0
_refine_ls_extinction_method none
_refine_ls_goodness_of_fit_all 6.9158
_refine_ls_hydrogen_treatment riding
_refine_ls_matrix_type full
_refine_ls_number_constraints 30
_refine_ls_number_parameters 112
_refine_ls_number_restraints 0
_refine_ls_R_factor_all 0.00608
_refine_ls_R_Fsqd_factor 0.00608
_refine_ls_R_I_factor 0.01618
_refine_ls_shift/su_max 0.0
_refine_ls_weighting_details 1/<i>y</i>~i~
_refine_ls_weighting_scheme sigma
_cod_data_source_file ja4076056_si_009.cif
_cod_data_source_block Ru-4Cl2OMe-phz-CO2
_cod_database_code 4121272

loop_
_symmetry_equiv_pos_site_id
_symmetry_equiv_pos_as_xyz
1 x,y,z
2 -x,-y,-z

loop_
_atom_site_label
_atom_site_fract_x
_atom_site_fract_y
_atom_site_fract_z
_atom_site_occupancy
_atom_site_symmetry_multiplicity
_atom_site_Wyckoff_symbol
_atom_site_adp_type
_atom_site_U_iso_or_equiv
_atom_site_type_symbol
C1 0.376(7) 0.560(7) 0.756(5) 1 2 i Uiso 0.01356 C
C2 0.702(6) 0.395(6) 0.374(7) 1 2 i Uiso 0.01356 C
C3 0.628(6) 0.370(7) 0.466(7) 1 2 i Uiso 0.01356 C
C4 0.578(6) 0.652(5) 0.449(5) 1 2 i Uiso 0.01356 C
C5 0.299(7) 0.671(6) 0.415(6) 1 2 i Uiso 0.01356 C
C6 0.150(6) 0.686(6) 0.389(5) 1 2 i Uiso 0.01356 C
C7 0.076(6) 0.662(6) 0.481(7) 1 2 i Uiso 0.01356 C
C8 0.846(7) 0.380(6) 0.396(7) 1 2 i Uiso 0.01356 C
Cl1 0.055(2) 0.735(2) 0.237(1) 1 2 i Uiso 0.01356 Cl
O1 0.507(4) 0.545(4) 0.780(4) 1 2 i Uiso 0.01356 O
O2 0.302(4) 0.542(4) 0.839(4) 1 2 i Uiso 0.01356 O
O3 0.482(4) 0.384(4) 0.440(4) 1 2 i Uiso 0.01356 O
C9 0.526(9) 0.704(5) 0.071(8) 1 2 i Uiso 0.03306 C
C10 0.550(9) 0.817(5) 0.118(7) 1 2 i Uiso 0.03306 C
C11 0.436(7) 0.894(7) 0.120(8) 1 2 i Uiso 0.03306 C
C12 0.820(5) 0.054(5) 0.919(5) 1 2 i Uiso 0.03306 C
C13 0.458(8) 0.000(6) 0.165(7) 1 2 i Uiso 0.03306 C
C14 0.598(8) 0.023(5) 0.204(6) 1 2 i Uiso 0.03306 C
C15 0.711(8) 0.947(7) 0.203(7) 1 2 i Uiso 0.03306 C
C16 0.687(9) 0.845(6) 0.161(7) 1 2 i Uiso 0.03306 C
Cl2 0.631(2) 0.150(1) 0.257(2) 1 2 i Uiso 0.03306 Cl
O4 0.624(4) 0.653(4) 0.027(4) 1 2 i Uiso 0.03306 O
O5 0.412(4) 0.667(4) 0.080(5) 1 2 i Uiso 0.03306 O
O6 0.699(5) 0.133(4) 0.922(4) 1 2 i Uiso 0.03306 O
N1 0.145(4) 0.513(6) 0.037(5) 1 2 i Uiso 0.02243 n
C17 0.901(8) 0.579(7) 0.914(7) 1 2 i Uiso 0.02243 C
C18 0.810(7) 0.662(6) 0.824(6) 1 2 i Uiso 0.02243 C
C19 0.866(7) 0.752(6) 0.774(6) 1 2 i Uiso 0.02243 C
C20 0.986(8) 0.234(5) 0.190(6) 1 2 i Uiso 0.02243 C
C21 0.902(7) 0.314(6) 0.101(6) 1 2 i Uiso 0.02243 C
C22 0.952(9) 0.409(6) 0.048(7) 1 2 i Uiso 0.02243 C
Ru1 0.6066(6) 0.4947(7) 0.9684(8) 1 2 i Uiso 0.00759 Ru
C23 0.246(9) 0.00(2) 0.47(2) 1 2 i Uiso 0.21779 C
O7 0.369(5) 0.00(1) 0.479(9) 1 2 i Uiso 0.21779 O
O8 0.877(6) -0.01(1) 0.549(8) 1 2 i Uiso 0.21779 O
H4A 0.54573 0.732 0.4216 1 2 i Uiso 0.01627 H
H4B 0.68147 0.63942 0.47415 1 2 i Uiso 0.01627 H
H4C 0.54719 0.60716 0.37808 1 2 i Uiso 0.01627 H
H5 0.34721 0.68829 0.34944 1 2 i Uiso 0.01627 H
H7 -0.02228 0.67446 0.46311 1 2 i Uiso 0.01627 H
H8 0.89269 0.39858 0.33046 1 2 i Uiso 0.01627 H
H12A 0.81866 0.98408 0.97272 1 2 i Uiso 0.03968 H
H12B 0.90628 0.08656 0.95133 1 2 i Uiso 0.03968 H
H12C 0.81843 0.03727 0.82969 1 2 i Uiso 0.03968 H
H13 0.3823 0.0535 0.16841 1 2 i Uiso 0.03968 H
H15 0.80268 0.96362 0.22886 1 2 i Uiso 0.03968 H
H16 0.76371 0.79097 0.16071 1 2 i Uiso 0.03968 H
H18 0.71406 0.65652 0.79958 1 2 i Uiso 0.02691 H
H19 0.80667 0.80607 0.71356 1 2 i Uiso 0.02691 H
H20 0.95078 0.17271 0.22558 1 2 i Uiso 0.02691 H
H21 0.80684 0.30624 0.07449 1 2 i Uiso 0.02691 H

loop_
_atom_type_symbol
_atom_type_description
_atom_type_scat_dispersion_real
_atom_type_scat_dispersion_imag
_atom_type_scat_source
Ru Ru -1.0980 1.0370 'S. Sasaki (1989) KEK Report 88-14'
C C 0.0033 0.0021 'S. Sasaki (1989) KEK Report 88-14'
O O 0.0113 0.0079 'S. Sasaki (1989) KEK Report 88-14'
H H 0.0000 0.0000 'S. Sasaki (1989) KEK Report 88-14'
N N 0.0063 0.0043 'S. Sasaki (1989) KEK Report 88-14'
Cl Cl 0.1615 0.2011 'S. Sasaki (1989) KEK Report 88-14'

loop_
_geom_angle_atom_site_label_1
_geom_angle_atom_site_label_2
_geom_angle_atom_site_label_3
_geom_angle
_geom_angle_site_symmetry_1
_geom_angle_site_symmetry_3
O2 C1 O1 123(6) 1_555 1_555
O2 C1 C2 117(7) 1_555 2_666
O1 C1 C2 120(7) 1_555 2_666
C3 C2 C8 123(6) 1_555 1_555
C3 C2 C1 119(6) 1_555 2_666
C8 C2 C1 118(8) 1_555 2_666
C5 C3 C2 118(6) 2_666 1_555
C5 C3 O3 119(7) 2_666 1_555
C2 C3 O3 122(6) 1_555 1_555
C3 C5 C6 119(6) 2_666 1_555
C7 C6 C5 123(6) 1_555 1_555
C7 C6 Cl1 117(5) 1_555 1_555
C5 C6 Cl1 120(6) 1_555 1_555
C6 C7 C8 117(6) 1_555 2_666
C2 C8 C7 120(7) 1_555 2_666
C1 O1 Ru1 117(4) 1_555 1_555
C1 O2 Ru1 123(4) 1_555 2_667
C3 O3 C4 114(5) 1_555 2_666
O5 C9 O4 125(6) 1_555 1_555
O5 C9 C10 118(8) 1_555 1_555
O4 C9 C10 117(8) 1_555 1_555
C11 C10 C16 119(6) 1_555 1_555
C11 C10 C9 119(8) 1_555 1_555
C16 C10 C9 122(8) 1_555 1_555
C10 C11 O6 119(7) 1_555 2_666
C10 C11 C13 119(7) 1_555 1_565
O6 C11 C13 122(8) 2_666 1_565
C14 C13 C11 119(7) 1_555 1_545
C15 C14 C13 122(6) 1_545 1_555
C15 C14 Cl2 117(6) 1_545 1_555
C13 C14 Cl2 121(7) 1_555 1_555
C14 C15 C16 118(7) 1_565 1_555
C15 C16 C10 123(7) 1_555 1_555
C9 O5 Ru1 117(5) 1_555 2_666
C9 O4 Ru1 120(4) 1_555 2_665
C11 O6 C12 120(6) 2_666 1_555
C17 N1 C22 118(4) 2_666 2_665
N1 C17 C18 122(9) 2_666 1_555
N1 C17 C22 119(7) 2_666 2_766
C18 C17 C22 119(9) 1_555 2_766
C19 C18 C17 119(7) 1_555 1_555
C18 C19 C20 123(7) 1_555 2_766
C21 C20 C19 117(7) 1_555 2_766
C20 C21 C22 123(8) 1_555 1_555
N1 C22 C21 118(8) 2_665 1_555
N1 C22 C17 123(7) 2_665 2_766
C21 C22 C17 119(9) 1_555 2_766
O7 C23 O8 173(3) 1_555 2_656

loop_
_geom_bond_atom_site_label_1
_geom_bond_atom_site_label_2
_geom_bond_distance
_geom_bond_site_symmetry_2
C1 O2 1.24(7) 1_555
C1 O1 1.24(6) 1_555
C1 C2 1.47(8) 2_666
C2 C3 1.36(7) 1_555
C2 C8 1.36(7) 1_555
C3 C5 1.35(7) 2_666
C3 O3 1.38(6) 1_555
C4 O3 1.46(6) 2_666
C5 C6 1.41(7) 1_555
C6 C7 1.35(6) 1_555
C6 Cl1 1.72(5) 1_555
C7 C8 1.40(7) 2_666
O1 Ru1 2.05(4) 1_555
O2 Ru1 2.05(4) 2_667
C9 O5 1.26(7) 1_555
C9 O4 1.26(8) 1_555
C9 C10 1.50(8) 1_555
C10 C11 1.37(8) 1_555
C10 C16 1.41(9) 1_555
C11 O6 1.38(6) 2_666
C11 C13 1.41(9) 1_565
C12 O6 1.43(6) 1_555
C13 C14 1.41(8) 1_555
C14 C15 1.35(8) 1_545
C14 Cl2 1.71(5) 1_555
C15 C16 1.37(9) 1_555
O5 Ru1 2.06(5) 2_666
O4 Ru1 2.06(4) 1_554
N1 C17 1.34(8) 2_666
N1 C22 1.38(7) 2_665
N1 Ru1 2.42(4) 2_666
C17 C18 1.42(8) 1_555
C17 C22 1.44(7) 2_766
C18 C19 1.38(8) 1_555
C19 C20 1.44(8) 2_766
C20 C21 1.37(8) 1_555
C21 C22 1.40(9) 1_555
Ru1 Ru1 2.30(1) 2_667
C23 O7 1.2(1) 1_555
C23 O8 1.2(1) 2_656
